data_7110603
loop_
_publ_author_name
'Ventrice, Tina'
'Campi, Eva M.'
'Roy Jackson, W.'
'Patti, Antonio F.'

_publ_section_title
;
 A new route to medium and large heterocyclic compounds
;
_journal_issue 16
_journal_name_full 'Chemical Communications'
_journal_page_first 1463
_journal_paper_doi 10.1039/a904168k
_journal_year 1999
_chemical_formula_moiety 'C22 H30 N2 O2 '
_chemical_formula_sum 'C22 H30 N2 O2'
_chemical_formula_weight 354.49
_space_group_IT_number 61
_symmetry_cell_setting orthorhombic
_symmetry_Int_Tables_number 61
_symmetry_space_group_name_Hall '-P 2ac 2ab'
_symmetry_space_group_name_H-M 'P b c a'
_audit_creation_date 1999-06-08
_audit_creation_method 'by teXsan v1.8'
_cell_angle_alpha 90
_cell_angle_beta 90
_cell_angle_gamma 90
_cell_formula_units_Z 4
_cell_length_a 7.0450(5)
_cell_length_b 16.646(1)
_cell_length_c 16.866(1)
_cell_measurement_reflns_used 0
_cell_measurement_temperature 173(2)
_cell_measurement_theta_max 0.0
_cell_measurement_theta_min 0.0
_cell_volume 1977.9(2)
_diffrn_ambient_temperature 173(2)
_diffrn_measurement_device_type 'Nonius Kappa CCD'
_diffrn_radiation_detector CCD
_diffrn_radiation_monochromator graphite
_diffrn_radiation_source 'X-ray tube'
_diffrn_radiation_type 'Mo K\a'
_diffrn_radiation_wavelength 0.7107
_diffrn_reflns_av_R_equivalents 0.106
_diffrn_reflns_limit_h_max 9
_diffrn_reflns_limit_h_min 0
_diffrn_reflns_limit_k_max 22
_diffrn_reflns_limit_k_min 0
_diffrn_reflns_limit_l_max 22
_diffrn_reflns_limit_l_min 0
_diffrn_reflns_number 13313
_diffrn_reflns_reduction_process 'Lp corrections applied'
_diffrn_reflns_theta_max 28.27
_diffrn_reflns_theta_min 3.13
_exptl_absorpt_coefficient_mu 0.076
_exptl_absorpt_correction_type none
_exptl_crystal_colour colourless
_exptl_crystal_density_diffrn 1.190
_exptl_crystal_density_meas ?
_exptl_crystal_description tabular
_exptl_crystal_F_000 768
_exptl_crystal_size_max 0.15
_exptl_crystal_size_mid 0.10
_exptl_crystal_size_min 0.08
_refine_diff_density_max 0.47
_refine_diff_density_min -0.29
_refine_ls_extinction_method none
_refine_ls_goodness_of_fit_ref 3.138
_refine_ls_hydrogen_treatment noref
_refine_ls_matrix_type full
_refine_ls_number_constraints 0
_refine_ls_number_parameters 119
_refine_ls_number_reflns 825
_refine_ls_number_restraints 0
_refine_ls_R_factor_gt 0.0637
_refine_ls_shift/su_max 0.0250
_refine_ls_shift/su_mean 0.0000
_refine_ls_structure_factor_coef F
_refine_ls_weighting_details 'w = 1/[\s^2^(Fo)]'
_refine_ls_weighting_scheme sigma
_refine_ls_wR_factor_ref 0.0521
_reflns_number_gt 825
_reflns_number_total 2819
_reflns_threshold_expression I>3.00\s(I)
_cod_data_source_file 904168ksup1.cif
_cod_data_source_block 6a
_cod_depositor_comments
;
The following automatic conversions were performed:

'_exptl_crystal_density_meas' value 'not measured' was changed to '?'
- the value is perceived as not measured.

Automatic conversion script
Id: cif_fix_values 3008 2015-01-20 13:52:24Z robertas 
;
_cod_original_cell_volume 1977.8(2)
_cod_original_sg_symbol_H-M 'P b c a    '
_cod_original_formula_sum 'C22 H30 N2 O2 '
_cod_database_code 7110603

loop_
_symmetry_equiv_pos_as_xyz
'   +x,   +y,   +z'
'1/2+x,1/2-y,   -z'
'   -x,1/2+y,1/2-z'
'1/2-x,   -y,1/2+z'
'   -x,   -y,   -z'
'1/2-x,1/2+y,   +z'
'   +x,1/2-y,1/2+z'
'1/2+x,   +y,1/2-z'

loop_
_atom_site_label
_atom_site_fract_x
_atom_site_fract_y
_atom_site_fract_z
_atom_site_U_iso_or_equiv
_atom_site_occupancy
_atom_site_adp_type
_atom_site_calc_flag
O(5) 0.3321(4) 0.1198(2) 0.4900(2) 0.055(1) 1.000 Uani d
N(10) 0.4174(5) -0.0849(2) 0.4029(2) 0.051(1) 1.000 Uani d
C(1) 0.4798(6) 0.1975(3) 0.6798(3) 0.051(2) 1.000 Uani d
C(2) 0.3576(8) 0.2612(3) 0.6896(3) 0.063(2) 1.000 Uani d
C(3) 0.2248(7) 0.2798(2) 0.6339(3) 0.061(2) 1.000 Uani d
C(4) 0.2094(6) 0.2344(3) 0.5652(3) 0.051(2) 1.000 Uani d
C(4a) 0.3307(6) 0.1703(2) 0.5546(3) 0.044(2) 1.000 Uani d
C(6) 0.2134(6) 0.1397(2) 0.4239(3) 0.060(2) 1.000 Uani d
C(7) 0.2392(7) 0.0741(2) 0.3631(2) 0.054(2) 1.000 Uani d
C(8) 0.1343(6) -0.0015(3) 0.3871(2) 0.059(2) 1.000 Uani d
C(9) 0.2334(7) -0.0767(3) 0.3624(3) 0.071(2) 1.000 Uani d
C(20a) 0.4687(6) 0.1508(3) 0.6122(3) 0.045(1) 1.000 Uani d
C(21) -0.0703(7) 0.0002(2) 0.3569(3) 0.079(2) 1.000 Uani d
H(1) -0.1303 0.0482 0.3741 0.094 1.000 Uiso c
H(2) -0.0703 -0.0017 0.3005 0.094 1.000 Uiso c
H(3) -0.1372 -0.0449 0.3771 0.094 1.000 Uiso c
H(4) 0.5717 0.1856 0.7193 0.062 1.000 Uiso c
H(5) 0.3661 0.2930 0.7363 0.076 1.000 Uiso c
H(6) 0.1421 0.3241 0.6422 0.073 1.000 Uiso c
H(7) 0.1168 0.2472 0.5263 0.061 1.000 Uiso c
H(8) 0.0844 0.1422 0.4401 0.072 1.000 Uiso c
H(9) 0.2502 0.1900 0.4022 0.072 1.000 Uiso c
H(10) 0.1919 0.0922 0.3135 0.065 1.000 Uiso c
H(11) 0.3708 0.0622 0.3583 0.065 1.000 Uiso c
H(12) 0.1286 -0.0019 0.4434 0.071 1.000 Uiso c
H(13) 0.2535 -0.0752 0.3068 0.085 1.000 Uiso c
H(14) 0.1555 -0.1214 0.3753 0.085 1.000 Uiso c
H(15) 0.4136 -0.0589 0.4632 0.064 1.000 Uiso c

loop_
_atom_site_aniso_label
_atom_site_aniso_U_11
_atom_site_aniso_U_22
_atom_site_aniso_U_33
_atom_site_aniso_U_12
_atom_site_aniso_U_13
_atom_site_aniso_U_23
O(5) 0.056(2) 0.058(2) 0.053(2) 0.009(2) -0.017(2) -0.003(2)
N(10) 0.045(3) 0.048(2) 0.061(3) 0.001(2) -0.020(2) -0.004(2)
C(1) 0.055(4) 0.053(3) 0.046(3) -0.013(3) -0.004(3) -0.001(3)
C(2) 0.067(4) 0.066(4) 0.057(4) -0.012(3) 0.010(3) -0.008(3)
C(3) 0.051(4) 0.057(3) 0.075(4) -0.005(3) 0.015(3) -0.007(3)
C(4) 0.043(3) 0.052(3) 0.059(3) 0.002(3) -0.001(3) 0.003(3)
C(4a) 0.047(3) 0.045(3) 0.041(3) -0.003(2) -0.001(3) 0.002(2)
C(6) 0.064(4) 0.060(3) 0.055(3) 0.009(3) -0.011(3) 0.000(3)
C(7) 0.062(3) 0.049(3) 0.052(3) -0.005(3) -0.011(3) 0.010(2)
C(8) 0.040(3) 0.062(3) 0.074(3) -0.004(3) -0.014(3) -0.004(3)
C(9) 0.065(4) 0.060(3) 0.086(4) -0.002(3) -0.019(3) -0.010(3)
C(20a) 0.043(3) 0.041(3) 0.051(3) -0.007(2) -0.003(3) 0.008(3)
C(21) 0.063(4) 0.067(3) 0.106(4) -0.008(3) -0.018(3) 0.010(3)

loop_
_atom_type_symbol
_atom_type_oxidation_number
_atom_type_number_in_cell
_atom_type_scat_dispersion_real
_atom_type_scat_dispersion_imag
_atom_type_scat_source
C 0 88 0.002 0.002
;International Tables for Crystallography
(1992, Vol. C, Tables 4.2.6.8 and 6.1.1.1)
;
H 0 120 0.000 0.000
;International Tables for Crystallography
(1992, Vol. C, Table 6.1.1.2)
;
N 0 8 0.004 0.003
;International Tables for Crystallography
(1992, Vol. C, Tables 4.2.6.8 and 6.1.1.1)
;
O 0 8 0.008 0.006
;International Tables for Crystallography
(1992, Vol. C, Tables 4.2.6.8 and 6.1.1.1)
;

loop_
_geom_angle_atom_site_label_1
_geom_angle_atom_site_label_2
_geom_angle_atom_site_label_3
_geom_angle
_geom_angle_site_symmetry_1
_geom_angle_site_symmetry_3
_geom_angle_publ_flag
C(4a) O(5) C(6) 118.1(3) . . yes
C(9) N(10) C(20a) 120.0(4) . 5_656 yes
C(9) N(10) H(15) 111.7 . . no
C(20a) N(10) H(15) 119.6 5_656 . no
C(2) C(1) C(20a) 119.9(4) . . yes
C(2) C(1) H(4) 120.1 . . no
C(20a) C(1) H(4) 120.0 . . no
C(1) C(2) C(3) 121.4(4) . . yes
C(1) C(2) H(5) 119.3 . . no
C(3) C(2) H(5) 119.3 . . no
C(2) C(3) C(4) 120.5(4) . . yes
C(2) C(3) H(6) 119.7 . . no
C(4) C(3) H(6) 119.8 . . no
C(3) C(4) C(4a) 118.8(4) . . yes
C(3) C(4) H(7) 120.6 . . no
C(4a) C(4) H(7) 120.6 . . no
O(5) C(4a) C(4) 125.5(4) . . yes
O(5) C(4a) C(20a) 113.6(4) . . yes
C(4) C(4a) C(20a) 120.9(4) . . yes
O(5) C(6) C(7) 106.9(3) . . yes
O(5) C(6) H(8) 110.1 . . no
O(5) C(6) H(9) 110.1 . . no
C(7) C(6) H(8) 110.1 . . no
C(7) C(6) H(9) 110.1 . . no
H(8) C(6) H(9) 109.5 . . no
C(6) C(7) C(8) 111.2(4) . . yes
C(6) C(7) H(10) 109.1 . . no
C(6) C(7) H(11) 109.0 . . no
C(8) C(7) H(10) 109.1 . . no
C(8) C(7) H(11) 109.1 . . no
H(10) C(7) H(11) 109.4 . . no
C(7) C(8) C(9) 113.2(4) . . yes
C(7) C(8) C(21) 110.9(4) . . yes
C(7) C(8) H(12) 107.1 . . no
C(9) C(8) C(21) 111.3(4) . . yes
C(9) C(8) H(12) 107.0 . . no
C(21) C(8) H(12) 107.1 . . no
N(10) C(9) C(8) 111.1(4) . . yes
N(10) C(9) H(13) 109.3 . . no
N(10) C(9) H(14) 109.2 . . no
C(8) C(9) H(13) 108.9 . . no
C(8) C(9) H(14) 108.9 . . no
H(13) C(9) H(14) 109.4 . . no
N(10) C(20a) C(1) 124.5(4) 5_656 . yes
N(10) C(20a) C(4a) 117.0(4) 5_656 . yes
C(1) C(20a) C(4a) 118.5(4) . . yes
C(8) C(21) H(1) 109.5 . . no
C(8) C(21) H(2) 109.5 . . no
C(8) C(21) H(3) 109.5 . . no
H(1) C(21) H(2) 109.4 . . no
H(1) C(21) H(3) 109.5 . . no
H(2) C(21) H(3) 109.5 . . no

loop_
_geom_bond_atom_site_label_1
_geom_bond_atom_site_label_2
_geom_bond_distance
_geom_bond_site_symmetry_2
_geom_bond_publ_flag
O(5) C(4a) 1.376(4) . yes
O(5) C(6) 1.433(4) . yes
N(10) C(9) 1.472(5) . yes
N(10) C(20a) 1.383(5) 5_656 yes
N(10) H(15) 1.11 . no
C(1) C(2) 1.376(6) . yes
C(1) C(20a) 1.382(5) . yes
C(1) H(4) 0.95 . no
C(2) C(3) 1.362(6) . yes
C(2) H(5) 0.95 . no
C(3) C(4) 1.387(5) . yes
C(3) H(6) 0.95 . no
C(4) C(4a) 1.379(5) . yes
C(4) H(7) 0.95 . no
C(4a) C(20a) 1.412(5) . yes
C(6) C(7) 1.509(5) . yes
C(6) H(8) 0.95 . no
C(6) H(9) 0.95 . no
C(7) C(8) 1.514(5) . yes
C(7) H(10) 0.95 . no
C(7) H(11) 0.95 . no
C(8) C(9) 1.492(5) . yes
C(8) C(21) 1.529(5) . yes
C(8) H(12) 0.95 . no
C(9) H(13) 0.95 . no
C(9) H(14) 0.95 . no
C(21) H(1) 0.95 . no
C(21) H(2) 0.95 . no
C(21) H(3) 0.95 . no

loop_
_geom_torsion_atom_site_label_1
_geom_torsion_atom_site_label_2
_geom_torsion_atom_site_label_3
_geom_torsion_atom_site_label_4
_geom_torsion_site_symmetry_2
_geom_torsion_site_symmetry_3
_geom_torsion_site_symmetry_4
_geom_torsion
_geom_torsion_publ_flag
O(5) C(4a) C(4) C(3) . . . 179.7(4) no
O(5) C(4a) C(20a) N(10) . . 5_656 -0.7(5) no
O(5) C(4a) C(20a) C(1) . . . -179.9(3) no
O(5) C(6) C(7) C(8) . . . 75.7(4) no
N(10) C(9) C(8) C(7) . . . 64.4(5) no
N(10) C(9) C(8) C(21) . . . -170.0(4) no
N(10) C(20a) C(1) C(2) 5_656 5_656 5_656 179.0(4) no
N(10) C(20a) C(4a) C(4) 5_656 5_656 5_656 -179.2(4) no
C(1) C(2) C(3) C(4) . . . 0.0(7) no
C(1) C(20a) N(10) C(9) . 5_656 5_656 -21.9(6) no
C(1) C(20a) C(4a) C(4) . . . 0.0(6) no
C(2) C(1) C(20a) C(4a) . . . 0.1(6) no
C(2) C(3) C(4) C(4a) . . . 0.1(6) no
C(3) C(2) C(1) C(20a) . . . -0.1(7) no
C(3) C(4) C(4a) C(20a) . . . -0.1(6) no
C(4) C(4a) O(5) C(6) . . . 7.4(5) no
C(4a) O(5) C(6) C(7) . . . -178.8(3) no
C(4a) C(20a) N(10) C(9) . 5_656 5_656 159.0(4) no
C(6) O(5) C(4a) C(20a) . . . -172.8(3) no
C(6) C(7) C(8) C(9) . . . -146.0(4) no
C(6) C(7) C(8) C(21) . . . 88.1(4) no
C(8) C(9) N(10) C(20a) . . 5_656 -179.9(4) no
